data_7225690
loop_
_publ_author_name
'Sovago, Ioana'
'Thomas, Lynne H.'
'Adam, Martin S.'
'Capelli, Silvia C.'
'Wilson, Chick C.'
'Farrugia, Louis J.'

_publ_section_title
;
 High resolution X-ray and neutron diffraction studies on molecular
 complexes of chloranilic acid and lutidines
;
_journal_issue 30
_journal_name_full CrystEngComm
_journal_page_first 5697
_journal_paper_doi 10.1039/C6CE01065B
_journal_volume 18
_journal_year 2016
_chemical_formula_moiety
;
C6 H Cl2 O4 , C7 H10 N,  
;
_chemical_formula_sum 'C13 H11 Cl2 N O4'
_chemical_formula_weight 316.13
_chemical_name_systematic
;
 ?
;
_space_group_crystal_system monoclinic
_space_group_IT_number 14
_space_group_name_Hall '-P 2yab'
_space_group_name_H-M_alt 'P 1 21/a 1'
_symmetry_space_group_name_Hall '-P 2yab'
_symmetry_space_group_name_H-M 'P 1 21/a 1'
_atom_sites_solution_hydrogens geom
_atom_sites_solution_primary direct
_atom_sites_solution_secondary difmap
_audit_update_record
;
2016-05-04 deposited with the CCDC.
2016-06-13 downloaded from the CCDC.
;
_cell_angle_alpha 90
_cell_angle_beta 100.198(2)
_cell_angle_gamma 90
_cell_formula_units_Z 4
_cell_length_a 11.3192(4)
_cell_length_b 10.2762(4)
_cell_length_c 11.7534(4)
_cell_measurement_reflns_used 14184
_cell_measurement_temperature 100(2)
_cell_measurement_theta_max 50.39
_cell_measurement_theta_min 2.65
_cell_measurement_wavelength 0.71073
_cell_volume 1345.54(8)
_computing_cell_refinement 'HKL Scalepack (Otwinowski & Minor 1997)'
_computing_data_collection 'Collect (Bruker AXS BV, 1997-2004)'
_computing_data_reduction 'HKL Denzo and Scalepack (Otwinowski & Minor 1997)'
_computing_molecular_graphics 'Ortep-3 for Windows (Farrugia, 1997)'
_computing_publication_material 'WinGX publication routines (Farrugia, 1999)'
_computing_structure_refinement 'SHELXL-97 (Sheldrick, 2008)'
_computing_structure_solution 'SHELXS-97 (Sheldrick, 2008)'
_diffrn_ambient_temperature 100(2)
_diffrn_detector 'CCD plate'
_diffrn_detector_area_resol_mean 9
_diffrn_measured_fraction_theta_full 0.988
_diffrn_measured_fraction_theta_max 0.988
_diffrn_measurement_device '95mm CCD camera on \k-goniostat'
_diffrn_measurement_device_type KappaCCD
_diffrn_measurement_method 'CCD rotation images, thick slices'
_diffrn_orient_matrix_type 'by Bruker AXS Collect from scalepack cell'
_diffrn_orient_matrix_UB_11 0.505839E-1
_diffrn_orient_matrix_UB_12 -0.257790E-1
_diffrn_orient_matrix_UB_13 0.751992E-1
_diffrn_orient_matrix_UB_21 -0.705651E-1
_diffrn_orient_matrix_UB_22 0.115927E-1
_diffrn_orient_matrix_UB_23 0.395686E-1
_diffrn_orient_matrix_UB_31 -0.227891E-1
_diffrn_orient_matrix_UB_32 -0.931167E-1
_diffrn_orient_matrix_UB_33 -0.158924E-2
_diffrn_radiation_monochromator graphite
_diffrn_radiation_probe x-ray
_diffrn_radiation_type MoK\a
_diffrn_radiation_wavelength 0.71073
_diffrn_reflns_av_R_equivalents 0.0445
_diffrn_reflns_av_unetI/netI 0.0283
_diffrn_reflns_limit_h_max 23
_diffrn_reflns_limit_h_min -24
_diffrn_reflns_limit_k_max 22
_diffrn_reflns_limit_k_min 0
_diffrn_reflns_limit_l_max 25
_diffrn_reflns_limit_l_min 0
_diffrn_reflns_number 14184
_diffrn_reflns_theta_full 50.39
_diffrn_reflns_theta_max 50.39
_diffrn_reflns_theta_min 2.65
_exptl_absorpt_coefficient_mu 0.494
_exptl_absorpt_correction_T_max 0.7496
_exptl_absorpt_correction_T_min 0.5315
_exptl_absorpt_correction_type multi-scan
_exptl_absorpt_process_details 'SADABS, Bruker(2001)'
_exptl_crystal_colour red
_exptl_crystal_density_diffrn 1.561
_exptl_crystal_density_method 'not measured'
_exptl_crystal_description prism
_exptl_crystal_F_000 648
_exptl_crystal_size_max 0.27
_exptl_crystal_size_mid 0.20
_exptl_crystal_size_min 0.20
_refine_diff_density_max 0.649
_refine_diff_density_min -0.529
_refine_diff_density_rms 0.065
_refine_ls_extinction_method none
_refine_ls_goodness_of_fit_ref 1.032
_refine_ls_hydrogen_treatment mixed
_refine_ls_matrix_type full
_refine_ls_number_parameters 256
_refine_ls_number_reflns 14184
_refine_ls_number_restraints 0
_refine_ls_restrained_S_all 1.032
_refine_ls_R_factor_all 0.0448
_refine_ls_R_factor_gt 0.0336
_refine_ls_shift/su_max 0.002
_refine_ls_shift/su_mean 0.000
_refine_ls_structure_factor_coef Fsqd
_refine_ls_weighting_details 'calc w=1/[\s^2^(Fo^2^)+(0.0401P)^2^+0.2334P] where P=(Fo^2^+2Fc^2^)/3'
_refine_ls_weighting_scheme calc
_refine_ls_wR_factor_gt 0.0891
_refine_ls_wR_factor_ref 0.0943
_reflns_number_gt 11716
_reflns_number_total 14184
_reflns_threshold_expression >2\s(I)
_cod_data_source_file c6ce01065b3.cif
_cod_data_source_block 1_(3,5)_shelx
_cod_depositor_comments 'Adding full bibliography for 7225667--7225698.cif.'
_cod_database_code 7225690

loop_
_space_group_symop_operation_xyz
'x, y, z'
'-x+1/2, y+1/2, -z'
'-x, -y, -z'
'x-1/2, -y-1/2, z'

loop_
_atom_site_label
_atom_site_type_symbol
_atom_site_fract_x
_atom_site_fract_y
_atom_site_fract_z
_atom_site_U_iso_or_equiv
_atom_site_adp_type
_atom_site_occupancy
_atom_site_symmetry_multiplicity
_atom_site_calc_flag
Cl1 Cl 0.358829(11) -0.149015(11) -0.328745(10) 0.01689(2) Uani 1 1 d
Cl2 Cl 0.704366(12) -0.592147(12) -0.081771(11) 0.01908(2) Uani 1 1 d
O2 O 0.48180(4) -0.15940(4) -0.08107(3) 0.01945(6) Uani 1 1 d
O3 O 0.62539(4) -0.34909(4) 0.02079(3) 0.02024(6) Uani 1 1 d
O5 O 0.60606(4) -0.56558(4) -0.33406(3) 0.01826(6) Uani 1 1 d
O6 O 0.45186(4) -0.38907(4) -0.43319(3) 0.01764(6) Uani 1 1 d
N125 N 0.50603(4) -0.15333(4) 0.14998(3) 0.01542(5) Uani 1 1 d
C121 C 0.37259(4) -0.06540(5) 0.26376(4) 0.01623(6) Uani 1 1 d
C122 C 0.45004(4) -0.11042(5) 0.36169(4) 0.01712(7) Uani 1 1 d
C123 C 0.55755(4) -0.17385(5) 0.35330(4) 0.01600(6) Uani 1 1 d
C124 C 0.58285(4) -0.19426(5) 0.24339(4) 0.01599(6) Uani 1 1 d
C126 C 0.40412(4) -0.08996(5) 0.15680(4) 0.01586(6) Uani 1 1 d
C21 C 0.26018(5) 0.01014(7) 0.27008(6) 0.02466(10) Uani 1 1 d
C23 C 0.64485(6) -0.21832(7) 0.45754(5) 0.02462(10) Uani 1 1 d
C111 C 0.46123(4) -0.26330(4) -0.26276(3) 0.01360(5) Uani 1 1 d
C112 C 0.50502(4) -0.25075(4) -0.14358(3) 0.01396(5) Uani 1 1 d
C113 C 0.58724(4) -0.35984(4) -0.08305(4) 0.01430(6) Uani 1 1 d
C114 C 0.61567(4) -0.46947(4) -0.15149(4) 0.01457(6) Uani 1 1 d
C115 C 0.57587(4) -0.47169(4) -0.26753(4) 0.01387(5) Uani 1 1 d
C116 C 0.49088(4) -0.36922(4) -0.32831(3) 0.01327(5) Uani 1 1 d
H122 H 0.4323(11) -0.0936(12) 0.4399(11) 0.029(3) Uiso 1 1 d
H124 H 0.6545(10) -0.2341(11) 0.2295(9) 0.021(2) Uiso 1 1 d
H125 H 0.5235(12) -0.1680(13) 0.0803(12) 0.037(3) Uiso 1 1 d
H126 H 0.3570(10) -0.0658(12) 0.0860(10) 0.025(3) Uiso 1 1 d
H21A H 0.2325(12) -0.0050(15) 0.3422(12) 0.041(3) Uiso 1 1 d
H21B H 0.2747(12) 0.1009(14) 0.2657(12) 0.038(3) Uiso 1 1 d
H21C H 0.1988(13) -0.0080(15) 0.2049(12) 0.042(4) Uiso 1 1 d
H23A H 0.7215(13) -0.1913(15) 0.4541(13) 0.046(4) Uiso 1 1 d
H23B H 0.6474(13) -0.3146(16) 0.4621(13) 0.048(4) Uiso 1 1 d
H23C H 0.6175(12) -0.1895(14) 0.5284(12) 0.043(4) Uiso 1 1 d
H5 H 0.5713(12) -0.5513(14) -0.4068(12) 0.040(4) Uiso 1 1 d

loop_
_atom_site_aniso_label
_atom_site_aniso_U_11
_atom_site_aniso_U_22
_atom_site_aniso_U_33
_atom_site_aniso_U_23
_atom_site_aniso_U_13
_atom_site_aniso_U_12
Cl1 0.02048(4) 0.01577(4) 0.01364(4) -0.00007(3) 0.00087(3) 0.00156(3)
Cl2 0.02059(5) 0.01728(4) 0.01809(4) -0.00219(3) -0.00009(3) 0.00419(3)
O2 0.02947(17) 0.01662(13) 0.01189(11) -0.00341(9) 0.00267(11) 0.00512(12)
O3 0.02418(16) 0.02350(16) 0.01141(11) -0.00395(10) -0.00131(10) 0.00564(12)
O5 0.02173(14) 0.01797(13) 0.01479(12) -0.00621(10) 0.00243(10) 0.00228(11)
O6 0.02000(13) 0.02181(14) 0.01077(10) -0.00481(10) 0.00177(9) -0.00035(11)
N125 0.01747(13) 0.01762(14) 0.01126(11) -0.00162(10) 0.00279(9) 0.00183(10)
C121 0.01461(13) 0.01756(15) 0.01661(15) -0.00471(12) 0.00300(11) -0.00012(11)
C122 0.01715(15) 0.02184(18) 0.01289(13) -0.00352(12) 0.00403(11) -0.00292(13)
C123 0.01594(14) 0.01947(16) 0.01217(13) 0.00055(11) 0.00132(11) -0.00233(12)
C124 0.01575(14) 0.01819(15) 0.01405(14) 0.00038(11) 0.00269(11) 0.00181(12)
C126 0.01638(14) 0.01678(15) 0.01357(13) -0.00216(11) 0.00037(11) 0.00147(11)
C21 0.01764(17) 0.0267(2) 0.0298(2) -0.0097(2) 0.00457(17) 0.00370(16)
C23 0.02153(19) 0.0340(3) 0.01622(17) 0.00572(17) -0.00252(14) -0.00347(18)
C111 0.01597(13) 0.01396(13) 0.01074(12) -0.00180(10) 0.00200(10) -0.00021(10)
C112 0.01729(14) 0.01402(13) 0.01057(12) -0.00224(10) 0.00248(10) -0.00001(11)
C113 0.01554(13) 0.01575(14) 0.01135(12) -0.00252(10) 0.00169(10) 0.00055(11)
C114 0.01562(13) 0.01480(14) 0.01294(13) -0.00257(10) 0.00158(10) 0.00071(11)
C115 0.01455(13) 0.01453(13) 0.01271(12) -0.00370(10) 0.00291(10) -0.00108(10)
C116 0.01393(12) 0.01511(13) 0.01103(11) -0.00263(10) 0.00296(9) -0.00202(10)

loop_
_atom_type_symbol
_atom_type_description
_atom_type_scat_dispersion_real
_atom_type_scat_dispersion_imag
_atom_type_scat_source
Cl Cl 0.1484 0.1585 'International Tables Vol C Tables 4.2.6.8 and 6.1.1.4'
O O 0.0106 0.006 'International Tables Vol C Tables 4.2.6.8 and 6.1.1.4'
N N 0.0061 0.0033 'International Tables Vol C Tables 4.2.6.8 and 6.1.1.4'
C C 0.0033 0.0016 'International Tables Vol C Tables 4.2.6.8 and 6.1.1.4'
H H 0 0 'International Tables Vol C Tables 4.2.6.8 and 6.1.1.4'

loop_
_geom_angle_atom_site_label_1
_geom_angle_atom_site_label_2
_geom_angle_atom_site_label_3
_geom_angle
C115 O5 H5 109.4(9)
C126 N125 C124 122.94(4)
C126 N125 H125 118.2(9)
C124 N125 H125 118.9(9)
C126 C121 C122 117.47(4)
C126 C121 C21 119.58(5)
C122 C121 C21 122.93(5)
C121 C122 C123 121.54(4)
C121 C122 H122 120.5(7)
C123 C122 H122 117.9(7)
C124 C123 C122 117.48(4)
C124 C123 C23 119.91(5)
C122 C123 C23 122.61(5)
N125 C124 C123 120.24(4)
N125 C124 H124 116.4(7)
C123 C124 H124 123.3(7)
N125 C126 C121 120.29(4)
N125 C126 H126 115.8(7)
C121 C126 H126 123.9(7)
C121 C21 H21A 111.6(8)
C121 C21 H21B 110.4(8)
H21A C21 H21B 106.9(12)
C121 C21 H21C 111.1(8)
H21A C21 H21C 111.6(11)
H21B C21 H21C 104.9(12)
C123 C23 H23A 111.2(9)
C123 C23 H23B 110.9(9)
H23A C23 H23B 106.6(13)
C123 C23 H23C 109.8(8)
H23A C23 H23C 112.8(12)
H23B C23 H23C 105.3(12)
C112 C111 C116 122.66(4)
C112 C111 Cl1 118.24(3)
C116 C111 Cl1 118.95(3)
O2 C112 C111 125.53(4)
O2 C112 C113 116.51(4)
C111 C112 C113 117.95(4)
O3 C113 C114 123.21(4)
O3 C113 C112 118.02(4)
C114 C113 C112 118.77(4)
C115 C114 C113 120.14(4)
C115 C114 Cl2 121.74(3)
C113 C114 Cl2 118.09(3)
O5 C115 C114 122.05(4)
O5 C115 C116 115.85(4)
C114 C115 C116 122.07(4)
O6 C116 C111 126.07(4)
O6 C116 C115 115.78(4)
C111 C116 C115 118.14(4)

loop_
_geom_bond_atom_site_label_1
_geom_bond_atom_site_label_2
_geom_bond_distance
Cl1 C111 1.7337(5)
Cl2 C114 1.7255(5)
O2 C112 1.2484(5)
O3 C113 1.2254(5)
O5 C115 1.3244(5)
O5 H5 0.888(14)
O6 C116 1.2503(5)
N125 C126 1.3393(6)
N125 C124 1.3418(6)
N125 H125 0.889(13)
C121 C126 1.3893(7)
C121 C122 1.3964(7)
C121 C21 1.5035(7)
C122 C123 1.3993(7)
C122 H122 0.990(13)
C123 C124 1.3877(6)
C123 C23 1.5026(7)
C124 H124 0.948(11)
C126 H126 0.939(11)
C21 H21A 0.967(14)
C21 H21B 0.950(14)
C21 H21C 0.957(14)
C23 H23A 0.919(14)
C23 H23B 0.991(16)
C23 H23C 0.984(14)
C111 C112 1.4066(6)
C111 C116 1.4081(6)
C112 C113 1.5473(6)
C113 C114 1.4531(6)
C114 C115 1.3587(6)
C115 C116 1.5170(6)

loop_
_geom_torsion_atom_site_label_1
_geom_torsion_atom_site_label_2
_geom_torsion_atom_site_label_3
_geom_torsion_atom_site_label_4
_geom_torsion
C126 C121 C122 C123 2.21(7)
C21 C121 C122 C123 -176.21(5)
C121 C122 C123 C124 -2.00(7)
C121 C122 C123 C23 177.42(5)
C126 N125 C124 C123 1.22(8)
C122 C123 C124 N125 0.29(7)
C23 C123 C124 N125 -179.15(5)
C124 N125 C126 C121 -1.00(8)
C122 C121 C126 N125 -0.71(7)
C21 C121 C126 N125 177.77(5)
C116 C111 C112 O2 -179.90(5)
Cl1 C111 C112 O2 -4.32(7)
C116 C111 C112 C113 -1.07(6)
Cl1 C111 C112 C113 174.51(3)
O2 C112 C113 O3 -1.01(7)
C111 C112 C113 O3 -179.95(5)
O2 C112 C113 C114 179.09(4)
C111 C112 C113 C114 0.15(6)
O3 C113 C114 C115 -176.27(5)
C112 C113 C114 C115 3.62(7)
O3 C113 C114 Cl2 1.73(7)
C112 C113 C114 Cl2 -178.38(3)
C113 C114 C115 O5 175.62(4)
Cl2 C114 C115 O5 -2.30(7)
C113 C114 C115 C116 -6.41(7)
Cl2 C114 C115 C116 175.67(3)
C112 C111 C116 O6 177.16(5)
Cl1 C111 C116 O6 1.61(6)
C112 C111 C116 C115 -1.46(6)
Cl1 C111 C116 C115 -177.00(3)
O5 C115 C116 O6 4.74(6)
C114 C115 C116 O6 -173.34(4)
O5 C115 C116 C111 -176.50(4)
C114 C115 C116 C111 5.41(6)
